data_7208666
loop_
_publ_author_name
'Laurila, Elina'
'Tatikonda, Rajendhraprasad'
'Oresmaa, Larisa'
'Hirva, Pipsa'
'Haukka, Matti'

_publ_section_title
;
 Metallophilic interactions in stacked dinuclear rhodium
 2,2&#x2032;-biimidazole carbonyl complexes
;
_journal_issue 24
_journal_name_full CrystEngComm
_journal_page_first 8401
_journal_paper_doi 10.1039/c2ce25385b
_journal_volume 14
_journal_year 2012
_chemical_formula_moiety 'C16 H18 Cl2 N4 O4 Rh2'
_chemical_formula_sum 'C16 H18 Cl2 N4 O4 Rh2'
_chemical_formula_weight 607.06
_chemical_name_systematic
;
?
;
_space_group_IT_number 15
_symmetry_cell_setting monoclinic
_symmetry_space_group_name_Hall '-C 2yc'
_symmetry_space_group_name_H-M 'C 1 2/c 1'
_atom_sites_solution_hydrogens geom
_atom_sites_solution_primary direct
_atom_sites_solution_secondary difmap
_audit_creation_method SHELXL-97
_cell_angle_alpha 90.00
_cell_angle_beta 100.0130(10)
_cell_angle_gamma 90.00
_cell_formula_units_Z 4
_cell_length_a 6.58710(10)
_cell_length_b 20.6666(5)
_cell_length_c 15.7822(4)
_cell_measurement_reflns_used 9915
_cell_measurement_temperature 100(2)
_cell_measurement_theta_max 38.95
_cell_measurement_theta_min 2.62
_cell_volume 2115.75(8)
_computing_cell_refinement 'SAINT (Bruker AXS, 2009)'
_computing_data_collection 'APEX2 (Bruker AXS, 2010)'
_computing_data_reduction 'SAINT (Bruker AXS, 2009)'
_computing_molecular_graphics 'Diamond v.3.2g (Brandenburg, 2011)'
_computing_publication_material 'SHELXL-97 (Sheldrick, 2008)'
_computing_structure_refinement 'SHELXL-97 (Sheldrick, 2008)'
_computing_structure_solution 'SHELXS-97 (Sheldrick, 2008)'
_diffrn_ambient_temperature 100(2)
_diffrn_detector_area_resol_mean 16
_diffrn_measured_fraction_theta_full 1.000
_diffrn_measured_fraction_theta_max 1.000
_diffrn_measurement_device '62mm x 62mm CCD camera on three-circle goniostat'
_diffrn_measurement_device_type 'Bruker SMART APEX II CCD'
_diffrn_measurement_method '\f scans and \w scans'
_diffrn_radiation_monochromator 'flat graphite crystal'
_diffrn_radiation_source 'fine-focus sealed tube'
_diffrn_radiation_type MoK\a
_diffrn_radiation_wavelength 0.71073
_diffrn_reflns_av_R_equivalents 0.0230
_diffrn_reflns_av_sigmaI/netI 0.0168
_diffrn_reflns_limit_h_max 8
_diffrn_reflns_limit_h_min -8
_diffrn_reflns_limit_k_max 26
_diffrn_reflns_limit_k_min -22
_diffrn_reflns_limit_l_max 20
_diffrn_reflns_limit_l_min -20
_diffrn_reflns_number 13858
_diffrn_reflns_theta_full 27.49
_diffrn_reflns_theta_max 27.49
_diffrn_reflns_theta_min 1.97
_exptl_absorpt_coefficient_mu 1.841
_exptl_absorpt_correction_T_max 0.7958
_exptl_absorpt_correction_T_min 0.6009
_exptl_absorpt_correction_type multi-scan
_exptl_absorpt_process_details 'SADABS (Sheldrick, 2008)'
_exptl_crystal_colour 'purple with green metallic lustre'
_exptl_crystal_density_diffrn 1.906
_exptl_crystal_density_method 'not measured'
_exptl_crystal_description block
_exptl_crystal_F_000 1192
_exptl_crystal_size_max 0.31
_exptl_crystal_size_mid 0.28
_exptl_crystal_size_min 0.13
_refine_diff_density_max 0.879
_refine_diff_density_min -0.341
_refine_diff_density_rms 0.076
_refine_ls_extinction_method none
_refine_ls_goodness_of_fit_ref 1.076
_refine_ls_hydrogen_treatment constr
_refine_ls_matrix_type full
_refine_ls_number_parameters 128
_refine_ls_number_reflns 2439
_refine_ls_number_restraints 0
_refine_ls_restrained_S_all 1.076
_refine_ls_R_factor_all 0.0284
_refine_ls_R_factor_gt 0.0238
_refine_ls_shift/su_max 0.001
_refine_ls_shift/su_mean 0.000
_refine_ls_structure_factor_coef Fsqd
_refine_ls_weighting_details 'calc w=1/[\s^2^(Fo^2^)+(0.0179P)^2^+6.4331P] where P=(Fo^2^+2Fc^2^)/3'
_refine_ls_weighting_scheme calc
_refine_ls_wR_factor_gt 0.0556
_refine_ls_wR_factor_ref 0.0579
_reflns_number_gt 2158
_reflns_number_total 2439
_reflns_threshold_expression >2sigma(I)
_cod_data_source_file c2ce25385b.txt
_cod_data_source_block 2
_cod_original_sg_symbol_H-M 'C 2/c'
_cod_database_code 7208666

loop_
_symmetry_equiv_pos_as_xyz
'x, y, z'
'-x, y, -z+1/2'
'x+1/2, y+1/2, z'
'-x+1/2, y+1/2, -z+1/2'
'-x, -y, -z'
'x, -y, z-1/2'
'-x+1/2, -y+1/2, -z'
'x+1/2, -y+1/2, z-1/2'

loop_
_atom_site_label
_atom_site_type_symbol
_atom_site_fract_x
_atom_site_fract_y
_atom_site_fract_z
_atom_site_U_iso_or_equiv
_atom_site_adp_type
_atom_site_occupancy
_atom_site_symmetry_multiplicity
_atom_site_calc_flag
_atom_site_refinement_flags
Rh1 Rh 0.23907(3) 0.154591(9) 0.250505(14) 0.02938(8) Uani 1 1 d .
Cl1 Cl 0.30656(11) 0.10414(4) 0.38736(6) 0.04526(19) Uani 1 1 d .
O1 O 0.1533(3) 0.20903(10) 0.07339(14) 0.0387(5) Uani 1 1 d .
O2 O 0.2553(3) 0.02221(10) 0.1774(2) 0.0650(8) Uani 1 1 d .
N1 N 0.2173(3) 0.24418(10) 0.31111(14) 0.0280(4) Uani 1 1 d .
N2 N 0.0956(3) 0.33664(10) 0.35081(14) 0.0311(5) Uani 1 1 d .
C1 C 0.1874(4) 0.18934(12) 0.1415(2) 0.0313(6) Uani 1 1 d .
C2 C 0.2511(4) 0.07307(14) 0.2037(3) 0.0446(8) Uani 1 1 d .
C5 C 0.3267(4) 0.26198(14) 0.39019(18) 0.0336(6) Uani 1 1 d .
H5 H 0.4371 0.2381 0.4223 0.040 Uiso 1 1 calc R
C6 C 0.2534(4) 0.31832(14) 0.41489(18) 0.0354(6) Uani 1 1 d .
H6 H 0.3016 0.3411 0.4668 0.043 Uiso 1 1 calc R
C7 C -0.0450(6) 0.39153(14) 0.3578(2) 0.0452(7) Uani 1 1 d .
H7A H -0.1148 0.4040 0.2994 0.054 Uiso 1 1 calc R
H7B H 0.0372 0.4291 0.3832 0.054 Uiso 1 1 calc R
C8 C -0.2039(5) 0.37618(16) 0.4114(3) 0.0636(11) Uani 1 1 d .
H8A H -0.1348 0.3600 0.4682 0.076 Uiso 1 1 calc R
H8B H -0.2946 0.3414 0.3832 0.076 Uiso 1 1 calc R
C9 C -0.3337(6) 0.43432(17) 0.4245(4) 0.0844(16) Uani 1 1 d .
H9A H -0.2441 0.4695 0.4506 0.127 Uiso 1 1 calc R
H9B H -0.4306 0.4227 0.4626 0.127 Uiso 1 1 calc R
H9C H -0.4105 0.4486 0.3688 0.127 Uiso 1 1 calc R
C10 C 0.0772(4) 0.29080(11) 0.28902(16) 0.0273(5) Uani 1 1 d .

loop_
_atom_site_aniso_label
_atom_site_aniso_U_11
_atom_site_aniso_U_22
_atom_site_aniso_U_33
_atom_site_aniso_U_23
_atom_site_aniso_U_13
_atom_site_aniso_U_12
Rh1 0.01484(10) 0.01741(11) 0.05435(15) 0.00354(9) 0.00172(8) 0.00030(7)
Cl1 0.0313(3) 0.0351(4) 0.0711(5) 0.0238(4) 0.0137(3) 0.0073(3)
O1 0.0320(10) 0.0341(11) 0.0473(12) -0.0098(9) -0.0003(8) 0.0057(8)
O2 0.0373(12) 0.0238(11) 0.136(3) -0.0156(14) 0.0202(14) 0.0008(9)
N1 0.0193(9) 0.0223(10) 0.0397(12) 0.0060(9) -0.0025(8) -0.0040(8)
N2 0.0367(12) 0.0198(10) 0.0350(12) 0.0007(9) 0.0015(9) -0.0081(9)
C1 0.0178(11) 0.0209(12) 0.0525(17) -0.0096(12) -0.0008(11) 0.0019(9)
C2 0.0181(12) 0.0250(14) 0.091(3) 0.0006(15) 0.0088(13) 0.0013(10)
C5 0.0216(11) 0.0382(15) 0.0380(14) 0.0093(12) -0.0029(10) -0.0097(10)
C6 0.0330(13) 0.0361(15) 0.0345(14) 0.0031(12) -0.0020(11) -0.0152(12)
C7 0.071(2) 0.0214(14) 0.0426(17) 0.0012(12) 0.0068(15) -0.0028(14)
C8 0.0294(15) 0.0341(18) 0.128(4) 0.026(2) 0.0149(18) 0.0011(13)
C9 0.052(2) 0.0283(18) 0.177(5) 0.026(2) 0.031(3) 0.0042(16)
C10 0.0275(12) 0.0166(11) 0.0356(14) 0.0011(10) -0.0004(10) -0.0050(9)

loop_
_atom_type_symbol
_atom_type_description
_atom_type_scat_dispersion_real
_atom_type_scat_dispersion_imag
_atom_type_scat_source
C C 0.0033 0.0016 'International Tables Vol C Tables 4.2.6.8 and 6.1.1.4'
H H 0.0000 0.0000 'International Tables Vol C Tables 4.2.6.8 and 6.1.1.4'
Cl Cl 0.1484 0.1585 'International Tables Vol C Tables 4.2.6.8 and 6.1.1.4'
N N 0.0061 0.0033 'International Tables Vol C Tables 4.2.6.8 and 6.1.1.4'
O O 0.0106 0.0060 'International Tables Vol C Tables 4.2.6.8 and 6.1.1.4'
Rh Rh -1.1178 0.9187 'International Tables Vol C Tables 4.2.6.8 and 6.1.1.4'

loop_
_geom_angle_atom_site_label_1
_geom_angle_atom_site_label_2
_geom_angle_atom_site_label_3
_geom_angle
_geom_angle_site_symmetry_1
_geom_angle_site_symmetry_3
_geom_angle_publ_flag
C1 Rh1 C2 89.77(14) . . yes
C1 Rh1 N1 93.76(10) . . yes
C2 Rh1 N1 175.89(12) . . ?
C1 Rh1 Cl1 176.84(8) . . ?
C2 Rh1 Cl1 87.07(12) . . yes
N1 Rh1 Cl1 89.41(6) . . yes
C1 Rh1 Rh1 88.46(7) . 2 ?
C2 Rh1 Rh1 96.35(8) . 2 ?
N1 Rh1 Rh1 81.66(5) . 2 ?
Cl1 Rh1 Rh1 91.926(19) . 2 ?
C1 Rh1 Rh1 91.04(7) . 2_655 ?
C2 Rh1 Rh1 83.43(8) . 2_655 ?
N1 Rh1 Rh1 98.59(5) . 2_655 ?
Cl1 Rh1 Rh1 88.565(18) . 2_655 ?
Rh1 Rh1 Rh1 179.453(16) 2 2_655 ?
C10 N1 C5 105.8(2) . . ?
C10 N1 Rh1 127.93(17) . . ?
C5 N1 Rh1 125.56(18) . . ?
C10 N2 C6 107.5(2) . . ?
C10 N2 C7 127.8(2) . . ?
C6 N2 C7 124.1(2) . . ?
O1 C1 Rh1 177.9(2) . . ?
O2 C2 Rh1 177.5(3) . . ?
C6 C5 N1 109.7(2) . . ?
C6 C5 H5 125.2 . . ?
N1 C5 H5 125.2 . . ?
C5 C6 N2 106.8(2) . . ?
C5 C6 H6 126.6 . . ?
N2 C6 H6 126.6 . . ?
N2 C7 C8 112.9(2) . . ?
N2 C7 H7A 109.0 . . ?
C8 C7 H7A 109.0 . . ?
N2 C7 H7B 109.0 . . ?
C8 C7 H7B 109.0 . . ?
H7A C7 H7B 107.8 . . ?
C7 C8 C9 112.3(3) . . ?
C7 C8 H8A 109.2 . . ?
C9 C8 H8A 109.2 . . ?
C7 C8 H8B 109.2 . . ?
C9 C8 H8B 109.2 . . ?
H8A C8 H8B 107.9 . . ?
C8 C9 H9A 109.5 . . ?
C8 C9 H9B 109.5 . . ?
H9A C9 H9B 109.5 . . ?
C8 C9 H9C 109.5 . . ?
H9A C9 H9C 109.5 . . ?
H9B C9 H9C 109.5 . . ?
N1 C10 N2 110.2(2) . . ?
N1 C10 C10 124.7(2) . 2 ?
N2 C10 C10 124.99(19) . 2 ?

loop_
_geom_bond_atom_site_label_1
_geom_bond_atom_site_label_2
_geom_bond_distance
_geom_bond_site_symmetry_2
_geom_bond_publ_flag
Rh1 C1 1.840(3) . yes
Rh1 C2 1.847(3) . yes
Rh1 N1 2.100(2) . yes
Rh1 Cl1 2.3697(8) . yes
Rh1 Rh1 3.1469(3) 2 yes
Rh1 Rh1 3.4403(3) 2_655 yes
O1 C1 1.135(3) . ?
O2 C2 1.132(4) . ?
N1 C10 1.338(3) . ?
N1 C5 1.378(3) . ?
N2 C10 1.350(3) . ?
N2 C6 1.371(3) . ?
N2 C7 1.480(4) . ?
C5 C6 1.344(4) . ?
C5 H5 0.9500 . ?
C6 H6 0.9500 . ?
C7 C8 1.490(5) . ?
C7 H7A 0.9900 . ?
C7 H7B 0.9900 . ?
C8 C9 1.509(5) . ?
C8 H8A 0.9900 . ?
C8 H8B 0.9900 . ?
C9 H9A 0.9800 . ?
C9 H9B 0.9800 . ?
C9 H9C 0.9800 . ?
C10 C10 1.455(5) 2 ?
